data_2001253
loop_
_publ_author_name
'Ginderow, D.'
'Mornon, J.-P.'
'Erdelmeier, I.'
'Dansette, P.'
'Mansuy, D.'

_publ_section_title
;
 Structure du 2,5-diph\'enyl-3-furyl 2,5-diph\'enyl-3-thi\'enyl
 sulfoxyde
;
_journal_issue 11
_journal_name_full 'Acta Crystallographica Section C'
_journal_page_first 2009
_journal_page_last 2012
_journal_paper_doi 10.1107/S0108270193005487
_journal_volume 49
_journal_year 1993
_chemical_formula_moiety 'C32 H22 O2 S2'
_chemical_formula_sum 'C32 H22 O2 S2'
_chemical_formula_weight 502.65
_chemical_name_systematic
;
3-(2,5-diphenylfuryl)-3-(2,5-diphenylthienyl)sulfoxyde
;
_space_group_IT_number 14
_symmetry_cell_setting monoclinic
_symmetry_space_group_name_Hall '-P 2yn'
_symmetry_space_group_name_H-M 'P 1 21/n 1'
_atom_type_scat_source 'IntTabIV (S,C,O) and Stewart, Davidson & Simpson (1965) (H)'
_cell_angle_alpha 90.0
_cell_angle_beta 98.65(4)
_cell_angle_gamma 90.0
_cell_formula_units_Z 4
_cell_length_a 19.214(8)
_cell_length_b 12.727(5)
_cell_length_c 10.451(4)
_cell_measurement_reflns_used 25
_cell_measurement_temperature 293
_cell_measurement_theta_max 25
_cell_measurement_theta_min 15
_cell_volume 2526.6(18)
_computing_cell_refinement 'une version modifi\'ee de ORFLS (Busing, Martin & Levy, 1962)'
_computing_data_collection 'SHELXS86 (Sheldrick, 1986)'
_computing_molecular_graphics 'ORTEPII(Johnson, 1976)'
_diffrn_ambient_temperature 293
_diffrn_measurement_device 'diffractom\`etre Philips PW1100'
_diffrn_measurement_method 'flying stepscan (logiciel Philips)'
_diffrn_radiation_monochromator graphite
_diffrn_radiation_source 'tube \`a rayons X'
_diffrn_radiation_type 'Cu K\a'
_diffrn_radiation_wavelength 1,5418
_diffrn_reflns_av_R_equivalents 0,043
_diffrn_reflns_limit_h_max 20
_diffrn_reflns_limit_h_min -20
_diffrn_reflns_limit_k_max 13
_diffrn_reflns_limit_k_min 0
_diffrn_reflns_limit_l_max 11
_diffrn_reflns_limit_l_min 0
_diffrn_reflns_number 4710
_diffrn_reflns_theta_max 65,25
_diffrn_reflns_theta_min 4,18
_diffrn_standards_decay_% 1
_diffrn_standards_interval_time 60
_diffrn_standards_number 3
_exptl_absorpt_coefficient_mu 2,08
_exptl_absorpt_correction_type none
_exptl_crystal_colour jaune
_exptl_crystal_density_diffrn 1.321
_exptl_crystal_description prismatique
_exptl_crystal_F_000 1048
_exptl_crystal_size_max 0,50
_exptl_crystal_size_mid 0,30
_exptl_crystal_size_min 0,20
_refine_diff_density_max 0,198
_refine_diff_density_min -0,180
_refine_ls_extinction_method none
_refine_ls_goodness_of_fit_obs 4,243
_refine_ls_hydrogen_treatment refall
_refine_ls_matrix_type compl\`ete
_refine_ls_number_constraints 0
_refine_ls_number_parameters 413
_refine_ls_number_reflns 2219
_refine_ls_number_restraints 0
_refine_ls_R_factor_obs 0,064
_refine_ls_shift/esd_max 0,072
_refine_ls_structure_factor_coef F
_refine_ls_weighting_details 'w = 1'
_refine_ls_weighting_scheme calc
_refine_ls_wR_factor_obs 0,064
_reflns_number_observed 2219
_reflns_number_total 4228
_reflns_observed_criterion ' F>6,33(echelle absolue) 0,060<sin\q/\l<0,540 \%A^-1^'
_cod_data_source_file pa1041.cif
_cod_data_source_block a
_cod_depositor_comments
;
The following automatic conversions were performed:

'_refine_ls_weighting_scheme' value 'w = 1' was changed to 'calc'.
New tag '_refine_ls_weighting_details' was created. The value of the
new tag was set to 'w = 1'.

Automatic conversion script
Id: cif_fix_values 3143 2015-03-26 13:38:13Z robertas 
;
_cod_original_cell_volume 2526.58
_cod_original_sg_symbol_H-M 'P 21/n'
_cod_database_code 2001253

loop_
_symmetry_equiv_pos_as_xyz
x,y,z
1/2+x,1/2-y,1/2+z
1/2-x,1/2+y,1/2-z
-x,-y,-z

loop_
_atom_site_aniso_label
_atom_site_aniso_type_symbol
S(1a) S
C(2a) C
C(3a) C
C(4a) C
C(5a) C
C(6a) C
C(7a) C
C(8a) C
C(9a) C
C(10a) C
C(11a) C
C(12a) C
C(13a) C
C(14a) C
C(15a) C
C(16a) C
C(17a) C
O(1b) O
C(2b) C
C(3b) C
C(4b) C
C(5b) C
C(6b) C
C(7b) C
C(8b) C
C(9b) C
C(10b) C
C(11b) C
C(12b) C
C(13b) C
C(14b) C
C(15b) C
C(16b) C
C(17b) C
S(2) S
O(2) O

loop_
_atom_site_label
_atom_site_fract_x
_atom_site_fract_y
_atom_site_fract_z
_atom_site_thermal_displace_type
_atom_site_calc_flag
_atom_site_calc_attached_atom
_atom_site_type_symbol
S(1a) 0.85530(10) 0.1982(2) 0.1467(2) Beq ? ? S
C(2a) 0.8263(3) 0.3249(5) 0.1301(5) Beq ? ? C
C(3a) 0.8812(3) 0.3934(5) 0.1277(5) Beq ? ? C
C(4a) 0.9464(3) 0.3426(5) 0.1367(5) Beq ? ? C
C(5a) 0.9404(3) 0.2379(5) 0.1468(5) Beq ? ? C
C(6a) 0.9959(3) 0.1566(5) 0.1516(5) Beq ? ? C
C(7a) 0.9827(4) 0.0529(6) 0.1795(7) Beq ? ? C
C(8a) 1.0334(4) -.0234(6) 0.1776(7) Beq ? ? C
C(9a) 1.0986(4) 0.0022(6) 0.1502(8) Beq ? ? C
C(10a) 1.1135(4) 0.1038(6) 0.1240(7) Beq ? ? C
C(11a) 1.0626(4) 0.1802(5) 0.1245(7) Beq ? ? C
C(12a) 0.7515(3) 0.3442(5) 0.1210(6) Beq ? ? C
C(13a) 0.7130(4) 0.3921(6) 0.0162(7) Beq ? ? C
C(14a) 0.6420(4) 0.4076(7) 0.0039(8) Beq ? ? C
C(15a) 0.6058(4) 0.3788(7) 0.1021(10) Beq ? ? C
C(16a) 0.6413(4) 0.3309(7) 0.2109(8) Beq ? ? C
C(17a) 0.7126(4) 0.3134(6) 0.2221(7) Beq ? ? C
O(1b) 0.9980(2) 0.6434(3) 0.4030(4) Beq ? ? O
C(2b) 0.9352(3) 0.5948(5) 0.3537(5) Beq ? ? C
C(3b) 0.9349(3) 0.5774(5) 0.2207(5) Beq ? ? C
C(4b) 0.9975(3) 0.6187(5) 0.1905(5) Beq ? ? C
C(5b) 1.0358(3) 0.6594(5) 0.2994(6) Beq ? ? C
C(6b) 1.1018(3) 0.7117(5) 0.3274(5) Beq ? ? C
C(7b) 1.1239(4) 0.7648(6) 0.4446(6) Beq ? ? C
C(8b) 1.1857(4) 0.8144(6) 0.4679(7) Beq ? ? C
C(9b) 1.2320(4) 0.8130(6) 0.3782(7) Beq ? ? C
C(10b) 1.2105(4) 0.7618(6) 0.2595(7) Beq ? ? C
C(11b) 1.1482(3) 0.7138(6) 0.2370(6) Beq ? ? C
C(12b) 0.8864(3) 0.5701(5) 0.4442(5) Beq ? ? C
C(13b) 0.8246(3) 0.5229(6) 0.4063(5) Beq ? ? C
C(14b) 0.7775(4) 0.4998(6) 0.4919(6) Beq ? ? C
C(15b) 0.7990(4) 0.5247(6) 0.6220(6) Beq ? ? C
C(16b) 0.8621(4) 0.5701(7) 0.6604(6) Beq ? ? C
C(17b) 0.9056(3) 0.5958(6) 0.5744(6) Beq ? ? C
S(2) 0.86650(10) 0.53020(10) 0.10470(10) Beq ? ? S
O(2) 0.8888(2) 0.5592(4) -.0229(4) Beq ? ? O
H(4a) 0.988(3) 0.378(4) 0.142(5) Biso ? ? H
H(7a) 0.935(3) 0.034(4) 0.190(5) Biso ? ? H
H(8a) 1.027(3) -0.106(4) 0.201(5) Biso ? ? H
H(9a) 1.135(3) -0.077(4) 0.155(5) Biso ? ? H
H(10a) 1.165(3) 0.132(4) 0.111(5) Biso ? ? H
H(11a) 1.073(3) 0.247(5) 0.103(5) Biso ? ? H
H(13a) 0.743(3) 0.423(4) -0.036(5) Biso ? ? H
H(14a) 0.618(3) 0.450(4) -0.076(5) Biso ? ? H
H(15a) 0.547(3) 0.404(4) 0.097(5) Biso ? ? H
H(16a) 0.608(3) 0.310(4) 0.292(5) Biso ? ? H
H(17a) 0.746(3) 0.282(4) 0.300(5) Biso ? ? H
H(4b) 1.012(3) 0.627(4) 0.105(5) Biso ? ? H
H(7b) 1.081(3) 0.777(4) 0.486(5) Biso ? ? H
H(8b) 1.194(3) 0.865(4) 0.544(5) Biso ? ? H
H(9b) 1.290(3) 0.838(4) 0.404(5) Biso ? ? H
H(10b) 1.255(3) 0.755(4) 0.199(5) Biso ? ? H
H(11b) 1.132(3) 0.678(4) 0.172(5) Biso ? ? H
H(13b) 0.807(3) 0.504(4) 0.320(5) Biso ? ? H
H(14b) 0.724(3) 0.467(4) 0.457(5) Biso ? ? H
H(15b) 0.764(3) 0.509(4) 0.669(5) Biso ? ? H
H(16b) 0.881(3) 0.574(4) 0.752(5) Biso ? ? H
H(17b) 0.956(3) 0.624(4) 0.610(5) Biso ? ? H

loop_
_geom_angle_atom_site_label_1
_geom_angle_atom_site_label_2
_geom_angle_atom_site_label_3
_geom_angle_site_symmetry_1
_geom_angle_site_symmetry_2
_geom_angle_site_symmetry_3
_geom_angle
_geom_angle_publ_flag
C(2a) S(1a) C(5a) . . . 91.0(3) yes
S(1a) C(2a) C(3a) . . . 111.2(5) yes
S(1a) C(2a) C(12a) . . . 118.2(5) yes
C(3a) C(2a) C(12a) . . . 130.6(6) yes
C(4a) C(3a) C(2a) . . . 112.9(6) yes
C(4a) C(3a) S(2) . . . 125.8(5) yes
C(2a) C(3a) S(2) . . . 121.2(5) yes
C(5a) C(4a) C(3a) . . . 112.2(6) yes
C(4a) C(5a) S(1a) . . . 112.7(5) yes
C(4a) C(5a) C(6a) . . . 128.8(6) yes
S(1a) C(5a) C(6a) . . . 118.5(5) yes
C(11a) C(6a) C(7a) . . . 117.0(6) yes
C(11a) C(6a) C(5a) . . . 121.7(6) yes
C(7a) C(6a) C(5a) . . . 121.3(6) yes
C(8a) C(7a) C(6a) . . . 121.1(7) yes
C(7a) C(8a) C(9a) . . . 120.5(7) yes
C(8a) C(9a) C(10a) . . . 119.7(7) yes
C(11a) C(10a) C(9a) . . . 119.9(6) yes
C(10a) C(11a) C(6a) . . . 121.7(6) yes
C(13a) C(12a) C(17a) . . . 115.6(6) yes
C(13a) C(12a) C(2a) . . . 122.7(6) yes
C(17a) C(12a) C(2a) . . . 121.7(6) yes
C(12a) C(13a) C(14a) . . . 123.5(7) yes
C(15a) C(14a) C(13a) . . . 120.1(7) yes
C(16a) C(15a) C(14a) . . . 119.4(8) yes
C(15a) C(16a) C(17a) . . . 120.4(8) yes
C(16a) C(17a) C(12a) . . . 120.9(7) yes
O(2) S(2) C(3b) . . . 104.1(3) yes
O(2) S(2) C(3a) . . . 107.5(3) yes
C(3b) S(2) C(3a) . . . 98.9(3) yes
C(2b) O(1b) C(5b) . . . 107.5(4) yes
O(1b) C(2b) C(3b) . . . 108.2(5) yes
O(1b) C(2b) C(12b) . . . 117.5(4) yes
C(3b) C(2b) C(12b) . . . 134.2(5) yes
C(4b) C(3b) C(2b) . . . 106.8(5) yes
C(4b) C(3b) S(2) . . . 123.8(4) yes
C(2b) C(3b) S(2) . . . 128.9(5) yes
C(5b) C(4b) C(3b) . . . 109.3(5) yes
C(4b) C(5b) O(1b) . . . 108.1(5) yes
C(4b) C(5b) C(6b) . . . 134.6(6) yes
O(1b) C(5b) C(6b) . . . 117.3(5) yes
C(11b) C(6b) C(7b) . . . 116.2(5) yes
C(11b) C(6b) C(5b) . . . 120.7(5) yes
C(7b) C(6b) C(5b) . . . 123.1(5) yes
C(8b) C(7b) C(6b) . . . 122.0(6) yes
C(7b) C(8b) C(9b) . . . 121.0(6) yes
C(8b) C(9b) C(10b) . . . 117.9(6) yes
C(11b) C(10b) C(9b) . . . 120.3(6) yes
C(10b) C(11b) C(6b) . . . 122.6(6) yes
C(13b) C(12b) C(17b) . . . 119.2(6) yes
C(13b) C(12b) C(2b) . . . 122.1(5) yes
C(17b) C(12b) C(2b) . . . 118.6(5) yes
C(12b) C(13b) C(14b) . . . 122.5(5) yes
C(15b) C(14b) C(13b) . . . 116.7(6) yes
C(16b) C(15b) C(14b) . . . 120.6(7) yes
C(15b) C(16b) C(17b) . . . 121.5(6) yes
C(16b) C(17b) C(12b) . . . 119.4(6) yes
H(4a) C(4a) C(5a) . . . 125(3) ?
H(4a) C(4a) C(3a) . . . 123(4) ?
H(7a) C(7a) C(8a) . . . 121(3) ?
H(7a) C(7a) C(6a) . . . 118(3) ?
H(8a) C(8a) C(9a) . . . 114(3) ?
H(8a) C(8a) C(7a) . . . 125(3) ?
H(9a) C(9a) C(10a) . . . 131(3) ?
H(9a) C(9a) C(8a) . . . 110(3) ?
H(10a) C(10a) C(9a) . . . 125(3) ?
H(10a) C(10a) C(11a) . . . 115(3) ?
H(11a) C(11a) C(10a) . . . 118(4) ?
H(11a) C(11a) C(6a) . . . 120(4) ?
H(13a) C(13a) C(14a) . . . 126(3) ?
H(13a) C(13a) C(12a) . . . 110(3) ?
H(14a) C(14a) C(13a) . . . 118(3) ?
H(14a) C(14a) C(15a) . . . 121(3) ?
H(15a) C(15a) C(14a) . . . 119(3) ?
H(15a) C(15a) C(16a) . . . 121(3) ?
H(16a) C(16a) C(17a) . . . 123(3) ?
H(16a) C(16a) C(15a) . . . 117(3) ?
H(17a) C(17a) C(16a) . . . 128(3) ?
H(17a) C(17a) C(12a) . . . 111(3) ?
H(4b) C(4b) C(5b) . . . 122(3) ?
H(4b) C(4b) C(3b) . . . 128(3) ?
H(7b) C(7b) C(8b) . . . 128(3) ?
H(7b) C(7b) C(6b) . . . 107(3) ?
H(8b) C(8b) C(7b) . . . 118(3) ?
H(8b) C(8b) C(9b) . . . 120(3) ?
H(9b) C(9b) C(8b) . . . 123(3) ?
H(9b) C(9b) C(10b) . . . 118(3) ?
H(10b) C(10b) C(11b) . . . 127(3) ?
H(10b) C(10b) C(9b) . . . 112(3) ?
H(11b) C(11b) C(10b) . . . 128(4) ?
H(11b) C(11b) C(6b) . . . 110(4) ?
H(13b) C(13b) C(12b) . . . 125(3) ?
H(13b) C(13b) C(14b) . . . 113(3) ?
H(14b) C(14b) C(15b) . . . 122(3) ?
H(14b) C(14b) C(13b) . . . 121(3) ?
H(15b) C(15b) C(16b) . . . 129(3) ?
H(15b) C(15b) C(14b) . . . 110(3) ?
H(16b) C(16b) C(15b) . . . 120(3) ?
H(16b) C(16b) C(17b) . . . 117(3) ?
H(17b) C(17b) C(16b) . . . 119(3) ?
H(17b) C(17b) C(12b) . . . 121(3) ?

loop_
_geom_bond_atom_site_label_1
_geom_bond_atom_site_label_2
_geom_bond_site_symmetry_1
_geom_bond_site_symmetry_2
_geom_bond_distance
_geom_bond_publ_flag
S(1a) C(2a) . . 1.707(7) yes
S(1a) C(5a) . . 1.712(7) yes
C(2a) C(3a) . . 1.371(9) yes
C(2a) C(12a) . . 1.447(9) yes
C(3a) C(4a) . . 1.400(9) yes
C(3a) S(2) . . 1.774(7) yes
C(4a) C(5a) . . 1.344(9) yes
C(5a) C(6a) . . 1.481(9) yes
C(6a) C(7a) . . 1.383(10) yes
C(6a) C(11a) . . 1.387(9) yes
C(7a) C(8a) . . 1.378(11) yes
C(8a) C(9a) . . 1.365(11) yes
C(9a) C(10a) . . 1.362(11) yes
C(10a) C(11a) . . 1.378(9) yes
C(12a) C(13a) . . 1.370(9) yes
C(12a) C(17a) . . 1.437(10) yes
C(13a) C(14a) . . 1.364(10) yes
C(14a) C(15a) . . 1.375(13) yes
C(15a) C(16a) . . 1.377(12) yes
C(16a) C(17a) . . 1.376(11) yes
S(2) O(2) . . 1.507(4) yes
O(1b) C(2b) . . 1.384(7) yes
O(1b) C(5b) . . 1.406(7) yes
C(2b) C(3b) . . 1.407(8) yes
C(2b) C(12b) . . 1.463(8) yes
C(3b) C(4b) . . 1.392(9) yes
C(3b) S(2) . . 1.754(5) yes
C(4b) C(5b) . . 1.362(8) yes
C(5b) C(6b) . . 1.424(8) yes
C(6b) C(7b) . . 1.407(8) yes
C(6b) C(11b) . . 1.394(9) yes
C(7b) C(8b) . . 1.333(9) yes
C(8b) C(9b) . . 1.386(10) yes
C(9b) C(10b) . . 1.407(10) yes
C(10b) C(11b) . . 1.332(8) yes
C(12b) C(13b) . . 1.335(8) yes
C(12b) C(17b) . . 1.394(8) yes
C(13b) C(14b) . . 1.397(10) yes
C(14b) C(15b) . . 1.396(9) yes
C(15b) C(16b) . . 1.348(10) yes
C(16b) C(17b) . . 1.357(10) yes
C(4a) H(4a) . . 0.92(6) ?
C(7a) H(7a) . . 0.97(6) ?
C(8a) H(8a) . . 1.08(6) ?
C(9a) H(9a) . . 1.23(6) ?
C(10a) H(10a) . . 1.09(6) ?
C(11a) H(11a) . . 0.91(6) ?
C(13a) H(13a) . . 0.94(6) ?
C(14a) H(14a) . . 1.05(5) ?
C(15a) H(15a) . . 1.17(6) ?
C(16a) H(16a) . . 1.17(6) ?
C(17a) H(17a) . . 1.03(5) ?
C(4b) H(4b) . . 0.99(6) ?
C(7b) H(7b) . . 1.00(6) ?
C(8b) H(8b) . . 1.02(5) ?
C(9b) H(9b) . . 1.15(5) ?
C(10b) H(10b) . . 1.15(6) ?
C(11b) H(11b) . . 0.84(5) ?
C(13b) H(13b) . . 0.95(5) ?
C(14b) H(14b) . . 1.12(5) ?
C(15b) H(15b) . . 0.91(6) ?
C(16b) H(16b) . . 0.97(5) ?
C(17b) H(17b) . . 1.05(5) ?

loop_
_geom_contact_atom_site_label_1
_geom_contact_atom_site_label_2
_geom_contact_distance
_geom_contact_site_symmetry_1
_geom_contact_site_symmetry_2
_geom_contact_publ_flag
? ? ? ? ? ?

loop_
_geom_torsion_atom_site_label_1
_geom_torsion_atom_site_label_2
_geom_torsion_atom_site_label_3
_geom_torsion_atom_site_label_4
_geom_torsion_site_symmetry_1
_geom_torsion_site_symmetry_2
_geom_torsion_site_symmetry_3
_geom_torsion_site_symmetry_4
_geom_torsion
_geom_torsion_publ_flag
C(5a) S(1a) C(2a) C(12a) . . . . 178.8(7) ?
C(2a) S(1a) C(5a) C(6a) . . . . -176.4(6) ?
S(1a) C(2a) C(3a) S(2) . . . . 177.4(3) ?
C(12a) C(2a) C(3a) C(4a) . . . . -178.7(6) ?
C(12a) C(2a) C(3a) S(2) . . . . -2.6(9) ?
S(1a) C(2a) C(12a) C(13a) . . . . -120.4(7) ?
S(1a) C(2a) C(12a) C(17a) . . . . 59.2(8) ?
C(3a) C(2a) C(12a) C(13a) . . . . 59.5(10) ?
C(3a) C(2a) C(12a) C(17a) . . . . -120.8(7) ?
S(2) C(3a) C(4a) C(5a) . . . . -176.5(4) ?
C(3a) C(4a) C(5a) C(6a) . . . . 176.6(5) ?
S(1a) C(5a) C(6a) C(7a) . . . . -11.9(8) ?
S(1a) C(5a) C(6a) C(11a) . . . . 166.1(5) ?
C(4a) C(5a) C(6a) C(7a) . . . . 171.2(6) ?
C(4a) C(5a) C(6a) C(11a) . . . . -10.8(9) ?
C(5a) C(6a) C(7a) C(8a) . . . . 176.7(6) ?
C(5a) C(6a) C(11a) C(10a) . . . . -177.4(6) ?
C(2a) C(12a) C(13a) C(14a) . . . . 177.6(8) ?
C(2a) C(12a) C(17a) C(16a) . . . . -179.0(7) ?
C(5b) O(1b) C(2b) C(12b) . . . . -179.9(8) ?
C(2b) O(1b) C(5b) C(6b) . . . . 178.2(5) ?
O(1b) C(2b) C(3b) S(2) . . . . -173.4(5) ?
C(12b) C(2b) C(3b) C(4b) . . . . -179.3(6) ?
C(12b) C(2b) C(3b) S(2) . . . . 8.8(11) ?
O(1b) C(2b) C(12b) C(13b) . . . . -179.7(8) ?
O(1b) C(2b) C(12b) C(17b) . . . . -0.5(9) ?
C(3b) C(2b) C(12b) C(13b) . . . . -2.1(11) ?
C(3b) C(2b) C(12b) C(17b) . . . . 177.2(7) ?
S(2) C(3b) C(4b) C(5b) . . . . 172.9(5) ?
C(3b) C(4b) C(5b) C(6b) . . . . -179.0(7) ?
O(1b) C(5b) C(6b) C(7b) . . . . -12.6(9) ?
O(1b) C(5b) C(6b) C(11b) . . . . 168.2(5) ?
C(4b) C(5b) C(6b) C(7b) . . . . 167.1(7) ?
C(4b) C(5b) C(6b) C(11b) . . . . -12.1(11) ?
C(5b) C(6b) C(7b) C(8b) . . . . -179.1(6) ?
C(5b) C(6b) C(11b) C(10b) . . . . -180.0(74) ?
C(2b) C(12b) C(13b) C(14b) . . . . -179.5(7) ?
C(2b) C(12b) C(17b) C(16b) . . . . -177.6(6) ?
C(2a) C(3a) S(2) O(2) . . . . -114.6(5) ?
C(4a) C(3a) S(2) O(2) . . . . 61.1(5) ?
O(2) S(2) C(3b) C(2b) . . . . 163.4(6) ?
O(2) S(2) C(3b) C(4b) . . . . -7,3(6) ?
